data_7201832
loop_
_publ_author_name
'Legrand, Yves-Marie'
'Michau, Mathieu'
'van der Lee, Arie'
'Barboiu, Mihail'

_publ_section_title
;
 Homomeric and heteromeric self-assembly of hybrid ureido--imidazole
 compounds
;
_journal_issue 5
_journal_name_full CrystEngComm
_journal_page_first 490
_journal_paper_doi 10.1039/b717015g
_journal_volume 10
_journal_year 2008
_chemical_formula_moiety 'C10 H10 N4 O1'
_chemical_formula_sum 'C10 H10 N4 O'
_chemical_formula_weight 202.22
_space_group_IT_number 14
_symmetry_cell_setting monoclinic
_symmetry_space_group_name_Hall '-P 2ybc'
_symmetry_space_group_name_H-M 'P 1 21/c 1'
_atom_sites_solution_hydrogens geom
_atom_sites_solution_primary direct
_audit_creation_date 07-05-31
_audit_creation_method CRYSTALS_ver_12.84
_cell_angle_alpha 90
_cell_angle_beta 129.922(8)
_cell_angle_gamma 90
_cell_formula_units_Z 4
_cell_length_a 11.6630(18)
_cell_length_b 6.0080(10)
_cell_length_c 17.365(2)
_cell_measurement_reflns_used 8192
_cell_measurement_temperature 120
_cell_measurement_theta_max 13
_cell_measurement_theta_min 2
_cell_volume 933.2(3)
_computing_cell_refinement 'SAINT (Siemens ,1995)'
_computing_data_collection 'SMART (Siemens, 1993)'
_computing_data_reduction 'SAINT (Siemens ,1995)'
_computing_molecular_graphics 'CAMERON (Watkin et al., 1996)'
_computing_publication_material 'CRYSTALS (Betteridge et al., 2003)'
_computing_structure_refinement 'CRYSTALS (Betteridge et al., 2003)'
_computing_structure_solution 'SIR2002 (Burla et al., 2003)'
_diffrn_ambient_temperature 120
_diffrn_measured_fraction_theta_full 0.954
_diffrn_measured_fraction_theta_max 0.942
_diffrn_measurement_device_type 'Bruker SMART'
_diffrn_measurement_method '\f & \w scans'
_diffrn_radiation_monochromator graphite
_diffrn_radiation_type synchrotron
_diffrn_radiation_wavelength 0.51091
_diffrn_reflns_av_R_equivalents 0.079
_diffrn_reflns_limit_h_max 16
_diffrn_reflns_limit_h_min -12
_diffrn_reflns_limit_k_max 8
_diffrn_reflns_limit_k_min -8
_diffrn_reflns_limit_l_max 22
_diffrn_reflns_limit_l_min -24
_diffrn_reflns_number 8098
_diffrn_reflns_theta_full 20.526
_diffrn_reflns_theta_max 20.945
_diffrn_reflns_theta_min 2.674
_diffrn_standards_number 0
_exptl_absorpt_coefficient_mu 0.100
_exptl_absorpt_correction_T_max 1.00
_exptl_absorpt_correction_T_min 0.84
_exptl_absorpt_correction_type multi-scan
_exptl_absorpt_process_details 'SADABS (Siemens, 1996)'
_exptl_crystal_colour colourless
_exptl_crystal_density_diffrn 1.439
_exptl_crystal_F_000 424
_exptl_crystal_size_max 0.30
_exptl_crystal_size_mid 0.15
_exptl_crystal_size_min 0.1
_refine_diff_density_max 0.46
_refine_diff_density_min -0.38
_refine_ls_extinction_method None
_refine_ls_goodness_of_fit_ref 0.9396
_refine_ls_hydrogen_treatment constr
_refine_ls_matrix_type full
_refine_ls_number_parameters 136
_refine_ls_number_reflns 2365
_refine_ls_number_restraints 0
_refine_ls_R_factor_all 0.0576
_refine_ls_R_factor_gt 0.0552
_refine_ls_shift/su_max 0.000233
_refine_ls_structure_factor_coef F
_refine_ls_weighting_details
;
Method, part 1, Chebychev polynomial, (Watkin, 1994, Prince, 1982)
[weight] = 1.0/[A~0~*T~0~(x)+A~1~*T~1~(x) ... +A~n-1~]*T~n-1~(x)]
where A~i~ are the Chebychev coefficients listed below and x= Fcalc/Fmax
Method = Robust Weighting (Prince, 1982)
W = [weight] * [1-(deltaF/6*sigmaF)^2^]^2^
A~i~ are:
2.07 1.90 1.79 0.620 0.428
;
_refine_ls_weighting_scheme calc
_refine_ls_wR_factor_all 0.0569
_refine_ls_wR_factor_gt 0.0560
_refine_ls_wR_factor_ref 0.0560
_reflns_limit_h_max 12
_reflns_limit_h_min -16
_reflns_limit_k_max 8
_reflns_limit_k_min 0
_reflns_limit_l_max 24
_reflns_limit_l_min 0
_reflns_number_gt 2365
_reflns_number_total 2532
_reflns_threshold_expression I>2.0\s(I)
_oxford_diffrn_Wilson_B_factor 0.00
_oxford_diffrn_Wilson_scale 0.00
_oxford_refine_ls_r_factor_ref 0.0552
_oxford_refine_ls_scale 2.079(7)
_oxford_reflns_number_all 2532
_oxford_reflns_threshold_expression_ref I>2.0\s(I)
_oxford_structure_analysis_title 'mdbm17 in P 21/n'
_cod_data_source_file b717015g.txt
_cod_data_source_block CRYSTALS_cif
_cod_depositor_comments
;
The following automatic conversions were performed:
'_symmetry_cell_setting' value 'Monoclinic' changed to 'monoclinic'
according to '/home/saulius/struct/CIF-dictionaries/cif_core.dic'
dictionary named 'cif_core.dic' version 2.4.1 from 2010-06-29.

Automatic conversion script
Id: cif_fix_enum 1527 2010-12-29 10:47:43Z saulius 
;
_cod_original_sg_symbol_H-M 'P 1 21/c 1 '
_cod_original_formula_sum 'C10 H10 N4 O1'
_cod_database_code 7201832

loop_
_symmetry_equiv_pos_as_xyz
x,y,z
-x,-y,-z
-x,y+1/2,-z+1/2
x,-y+1/2,z+1/2

loop_
_atom_site_label
_atom_site_type_symbol
_atom_site_fract_x
_atom_site_fract_y
_atom_site_fract_z
_atom_site_U_iso_or_equiv
_atom_site_occupancy
_atom_site_adp_type
_atom_site_refinement_flags_posn
_atom_site_refinement_flags_adp
_atom_site_refinement_flags_occupancy
_atom_site_disorder_assembly
_atom_site_disorder_group
_oxford_atom_site_special_shape
_atom_site_attached_hydrogens
N1 N 0.12935(8) 0.81676(12) 0.10627(5) 0.0123 1.0000 Uani . . . . . . .
C2 C 0.11889(10) 1.01916(14) 0.13957(7) 0.0133 1.0000 Uani . . . . . . .
C3 C 0.26150(10) 1.08441(14) 0.21406(7) 0.0135 1.0000 Uani . . . . . . .
N4 N 0.36156(8) 0.92838(12) 0.22787(5) 0.0124 1.0000 Uani . . . . . . .
C5 C 0.27558(9) 0.77155(14) 0.16067(6) 0.0098 1.0000 Uani . . . . . . .
N6 N 0.33311(8) 0.58418(12) 0.15044(5) 0.0116 1.0000 Uani . . . . . . .
C7 C 0.25618(9) 0.45858(14) 0.06386(6) 0.0107 1.0000 Uani . . . . . . .
O8 O 0.12292(7) 0.48309(12) -0.00621(5) 0.0155 1.0000 Uani . . . . . . .
N9 N 0.34666(8) 0.30784(12) 0.06685(5) 0.0128 1.0000 Uani . . . . . . .
C10 C 0.30017(10) 0.15227(14) -0.00906(6) 0.0121 1.0000 Uani . . . . . . .
C11 C 0.19056(11) 0.20175(15) -0.11063(7) 0.0159 1.0000 Uani . . . . . . .
C12 C 0.15299(12) 0.04460(18) -0.18238(7) 0.0196 1.0000 Uani . . . . . . .
C13 C 0.22440(13) -0.16012(17) -0.15406(8) 0.0222 1.0000 Uani . . . . . . .
C14 C 0.33537(13) -0.20734(16) -0.05278(9) 0.0218 1.0000 Uani . . . . . . .
C15 C 0.37320(11) -0.05255(15) 0.01961(7) 0.0167 1.0000 Uani . . . . . . .
H16 H 0.1430 0.3432 -0.1294 0.0500 1.0000 Uiso R . . . . . .
H17 H 0.0774 0.0748 -0.2504 0.0500 1.0000 Uiso R . . . . . .
H18 H 0.1990 -0.2677 -0.2018 0.0500 1.0000 Uiso R . . . . . .
H19 H 0.3878 -0.3433 -0.0325 0.0500 1.0000 Uiso R . . . . . .
H20 H 0.4500 -0.0790 0.0871 0.0500 1.0000 Uiso R . . . . . .
H21 H 0.4414 0.3023 0.1234 0.0500 1.0000 Uiso R . . . . . .
H22 H 0.4258 0.5473 0.1984 0.0500 1.0000 Uiso R . . . . . .
H23 H 0.0518 0.7348 0.0593 0.0500 1.0000 Uiso R . . . . . .
H24 H 0.0249 1.0878 0.1125 0.0500 1.0000 Uiso R . . . . . .
H25 H 0.2901 1.2189 0.2505 0.0500 1.0000 Uiso R . . . . . .

loop_
_atom_site_aniso_label
_atom_site_aniso_U_11
_atom_site_aniso_U_22
_atom_site_aniso_U_33
_atom_site_aniso_U_23
_atom_site_aniso_U_13
_atom_site_aniso_U_12
N1 0.0076(3) 0.0126(3) 0.0112(3) -0.0026(2) 0.0035(3) -0.0007(2)
C2 0.0125(4) 0.0120(4) 0.0139(4) -0.0002(3) 0.0078(3) 0.0014(3)
C3 0.0140(4) 0.0110(4) 0.0156(4) -0.0023(3) 0.0095(3) -0.0022(3)
N4 0.0093(3) 0.0119(3) 0.0124(3) -0.0031(2) 0.0054(3) -0.0032(2)
C5 0.0085(3) 0.0100(4) 0.0085(3) -0.0002(3) 0.0043(3) -0.0013(3)
N6 0.0075(3) 0.0114(3) 0.0097(3) -0.0016(2) 0.0026(3) 0.0006(2)
C7 0.0095(4) 0.0103(3) 0.0113(3) -0.0016(3) 0.0063(3) -0.0020(3)
O8 0.0074(3) 0.0186(3) 0.0142(3) -0.0056(2) 0.0041(3) -0.0021(2)
N9 0.0098(3) 0.0126(3) 0.0113(3) -0.0021(2) 0.0046(3) 0.0011(2)
C10 0.0125(4) 0.0109(4) 0.0148(4) -0.0019(3) 0.0097(3) -0.0022(3)
C11 0.0152(4) 0.0155(4) 0.0145(4) -0.0023(3) 0.0083(3) -0.0017(3)
C12 0.0200(5) 0.0233(5) 0.0168(4) -0.0073(3) 0.0125(4) -0.0076(3)
C13 0.0312(5) 0.0177(4) 0.0292(5) -0.0110(4) 0.0247(5) -0.0097(4)
C14 0.0314(5) 0.0119(4) 0.0334(5) -0.0016(4) 0.0260(5) -0.0001(3)
C15 0.0212(5) 0.0126(4) 0.0219(4) 0.0021(3) 0.0163(4) 0.0012(3)

loop_
_atom_type_symbol
_atom_type_scat_dispersion_real
_atom_type_scat_dispersion_imag
_atom_type_scat_Cromer_Mann_a1
_atom_type_scat_Cromer_Mann_b1
_atom_type_scat_Cromer_Mann_a2
_atom_type_scat_Cromer_Mann_b2
_atom_type_scat_Cromer_Mann_a3
_atom_type_scat_Cromer_Mann_b3
_atom_type_scat_Cromer_Mann_a4
_atom_type_scat_Cromer_Mann_b4
_atom_type_scat_Cromer_Mann_c
_atom_type_scat_source
C 0.0010 0.0007 2.3100 20.8439 1.0200 10.2075 1.5886 0.5687 0.8650 51.6512 0.2156
;
International Tables Vol C 4.2.6.8 and 6.1.1.4,
dispersion factors from Interpolated values from CXRO/LLNL data
;
H 0.0000 0.0000 0.4930 10.5109 0.3229 26.1257 0.1402 3.1424 0.0408 57.7998 0.0030
;
International Tables Vol C 4.2.6.8 and 6.1.1.4,
dispersion factors from Interpolated values from CXRO/LLNL data
;
N 0.0028 0.0016 12.2126 0.0057 3.1322 9.8933 2.0125 28.9975 1.1663 0.5826 -11.5290
;
International Tables Vol C 4.2.6.8 and 6.1.1.4,
dispersion factors from Interpolated values from CXRO/LLNL data
;
O 0.0046 0.0029 3.0485 13.2771 2.2868 5.7011 1.5463 0.3239 0.8670 32.9089 0.2508
;
International Tables Vol C 4.2.6.8 and 6.1.1.4,
dispersion factors from Interpolated values from CXRO/LLNL data
;

loop_
_geom_angle_atom_site_label_1
_geom_angle_site_symmetry_1
_geom_angle_atom_site_label_2
_geom_angle_site_symmetry_2
_geom_angle_atom_site_label_3
_geom_angle_site_symmetry_3
_geom_angle
_geom_angle_publ_flag
C2 . N1 . C5 . 107.21(7) yes
C2 . N1 . H23 . 124.3 no
C5 . N1 . H23 . 128.5 no
N1 . C2 . C3 . 105.66(8) yes
N1 . C2 . H24 . 123.3 no
C3 . C2 . H24 . 131.1 no
C2 . C3 . N4 . 110.47(8) yes
C2 . C3 . H25 . 125.2 no
N4 . C3 . H25 . 124.3 no
C3 . N4 . C5 . 104.49(7) yes
N1 . C5 . N4 . 112.16(8) yes
N1 . C5 . N6 . 125.25(7) yes
N4 . C5 . N6 . 122.58(8) yes
C5 . N6 . C7 . 123.84(7) yes
C5 . N6 . H22 . 119.6 no
C7 . N6 . H22 . 116.3 no
N6 . C7 . O8 . 122.80(8) yes
N6 . C7 . N9 . 112.02(7) yes
O8 . C7 . N9 . 125.18(8) yes
C7 . N9 . C10 . 125.43(7) yes
C7 . N9 . H21 . 116.6 no
C10 . N9 . H21 . 117.8 no
N9 . C10 . C11 . 122.16(8) yes
N9 . C10 . C15 . 118.10(8) yes
C11 . C10 . C15 . 119.64(8) yes
C10 . C11 . C12 . 119.67(9) yes
C10 . C11 . H16 . 118.9 no
C12 . C11 . H16 . 121.4 no
C11 . C12 . C13 . 120.81(10) yes
C11 . C12 . H17 . 120.1 no
C13 . C12 . H17 . 119.1 no
C12 . C13 . C14 . 119.34(9) yes
C12 . C13 . H18 . 121.4 no
C14 . C13 . H18 . 119.2 no
C13 . C14 . C15 . 120.42(9) yes
C13 . C14 . H19 . 120.3 no
C15 . C14 . H19 . 119.3 no
C10 . C15 . C14 . 120.10(9) yes
C10 . C15 . H20 . 118.6 no
C14 . C15 . H20 . 121.3 no

loop_
_geom_bond_atom_site_label_1
_geom_bond_site_symmetry_1
_geom_bond_atom_site_label_2
_geom_bond_site_symmetry_2
_geom_bond_distance
_geom_bond_publ_flag
N1 . C2 . 1.3850(11) yes
N1 . C5 . 1.3443(11) yes
N1 . H23 . 0.883 no
C2 . C3 . 1.3535(12) yes
C2 . H24 . 0.966 no
C3 . N4 . 1.3924(12) yes
C3 . H25 . 0.945 no
N4 . C5 . 1.3241(10) yes
C5 . N6 . 1.3791(11) yes
N6 . C7 . 1.3798(10) yes
N6 . H22 . 0.869 no
C7 . O8 . 1.2208(11) yes
C7 . N9 . 1.3661(11) yes
N9 . C10 . 1.4099(11) yes
N9 . H21 . 0.891 no
C10 . C11 . 1.3927(12) yes
C10 . C15 . 1.3940(12) yes
C11 . C12 . 1.3910(13) yes
C11 . H16 . 0.951 no
C12 . C13 . 1.3866(16) yes
C12 . H17 . 0.932 no
C13 . C14 . 1.3882(16) yes
C13 . H18 . 0.937 no
C14 . C15 . 1.3885(14) yes
C14 . H19 . 0.943 no
C15 . H20 . 0.923 no

loop_
_geom_hbond_atom_site_label_D
_geom_hbond_site_symmetry_D
_geom_hbond_atom_site_label_H
_geom_hbond_site_symmetry_H
_geom_hbond_atom_site_label_A
_geom_hbond_site_symmetry_A
_geom_hbond_angle_DHA
_geom_hbond_distance_DH
_geom_hbond_distance_HA
_geom_hbond_distance_DA
_geom_hbond_publ_flag
N9 . H21 . N4 3_645 154 0.89 2.22 3.0401(16) yes
N6 . H22 . N4 3_645 161 0.87 2.06 2.8921(16) yes
N1 . H23 . O8 2_565 153 0.88 2.07 2.8913(16) yes

loop_
_cod_related_entry_id
_cod_related_entry_database
_cod_related_entry_code
1 ChemSpider 15214570
